data_4088294
loop_
_publ_author_name
'Leopold, Hendrik'
'Tronnier, Alexander'
'Wagenblast, Gerhard'
'M\"unster, Ingo'
'Strassner, Thomas'

_publ_section_title
;
 Photoluminescence of a New Material: Cyclometalated C&#x2227;C*
 Thiazole-2-ylidene Platinum(II) Complexes
;
_journal_issue 7
_journal_name_full Organometallics
_journal_page_first 959
_journal_paper_doi 10.1021/acs.organomet.5b00991
_journal_volume 35
_journal_year 2016
_chemical_compound_source 'see text'
_chemical_formula_moiety 'C17 H19 N O3 Pt S'
_chemical_formula_sum 'C17 H19 N O3 Pt S'
_chemical_formula_weight 512.47
_chemical_melting_point 539
_space_group_IT_number 14
_space_group_name_Hall '-P 2ybc'
_space_group_name_H-M_alt 'P 1 21/c 1'
_symmetry_cell_setting monoclinic
_symmetry_Int_Tables_number 14
_symmetry_space_group_name_Hall '-P 2ybc'
_symmetry_space_group_name_H-M 'P 1 21/c 1'
_atom_sites_solution_hydrogens geom
_atom_sites_solution_primary direct
_atom_sites_solution_secondary difmap
_cell_angle_alpha 90
_cell_angle_beta 105.09(1)
_cell_angle_gamma 90
_cell_formula_units_Z 4
_cell_length_a 9.5740(19)
_cell_length_b 7.2950(2)
_cell_length_c 24.7060(19)
_cell_measurement_reflns_used 3099
_cell_measurement_temperature 198
_cell_measurement_theta_max 25.514
_cell_measurement_theta_min 2.203
_cell_volume 1666.0(4)
_computing_cell_refinement 'Dirax/lsq (Duisenberg, 1992)'
_computing_data_collection 'Collect (Nonius BV, 1999)'
_computing_data_reduction 'EvalCCD (Duisenberg et al., 2003)'
_computing_molecular_graphics
;
 'PLATON (Spek, 2011), ORTEP (Farrugia, L. J. 1997), MERCURY 
 (van de Streek, J. 2006)'
;
_computing_publication_material 'PLATON (Spek, 2011), enCIFer (Allen, 2004'
_computing_structure_refinement 'SHELXL97 (Sheldrick, 1997), SHELXL2014 (Sheldrick, 2014)'
_computing_structure_solution 'SIR92 (Altomare et al., 1994)'
_diffrn_ambient_temperature 198
_diffrn_detector 'CCD plate'
_diffrn_detector_area_resol_mean 9
_diffrn_measured_fraction_theta_full 1.000
_diffrn_measured_fraction_theta_max 1.000
_diffrn_measurement_device '95mm CCD camera on \k-goniostat'
_diffrn_measurement_device_type 'Bruker KappaCCD'
_diffrn_measurement_method 'phi- and omega-rotation'
_diffrn_radiation_monochromator graphite
_diffrn_radiation_probe x-ray
_diffrn_radiation_source 'fine-focus sealed tube'
_diffrn_radiation_type MoK\a
_diffrn_radiation_wavelength 0.71073
_diffrn_reflns_av_R_equivalents 0.0745
_diffrn_reflns_av_unetI/netI 0.0563
_diffrn_reflns_limit_h_max 11
_diffrn_reflns_limit_h_min -11
_diffrn_reflns_limit_k_max 8
_diffrn_reflns_limit_k_min -8
_diffrn_reflns_limit_l_max 29
_diffrn_reflns_limit_l_min -29
_diffrn_reflns_number 27579
_diffrn_reflns_reduction_process
;
;
_diffrn_reflns_theta_full 25.24
_diffrn_reflns_theta_max 25.51
_diffrn_reflns_theta_min 2.20
_exptl_absorpt_coefficient_mu 8.561
_exptl_absorpt_correction_T_max 0.175
_exptl_absorpt_correction_T_min 0.058
_exptl_absorpt_correction_type multi-scan
_exptl_absorpt_process_details 'SADABS 2.10.(Sheldrick,Bruker AXS Inc.,2002)'
_exptl_crystal_colour green
_exptl_crystal_density_diffrn 2.043
_exptl_crystal_density_method 'Not Measured'
_exptl_crystal_description fragment
_exptl_crystal_F_000 984
_exptl_crystal_size_max 0.351
_exptl_crystal_size_mid 0.217
_exptl_crystal_size_min 0.142
_refine_diff_density_max 1.705
_refine_diff_density_min -1.974
_refine_diff_density_rms 0.548
_refine_ls_extinction_method none
_refine_ls_goodness_of_fit_ref 1.279
_refine_ls_hydrogen_treatment constr
_refine_ls_matrix_type full
_refine_ls_number_parameters 213
_refine_ls_number_reflns 3099
_refine_ls_number_restraints 0
_refine_ls_restrained_S_all 1.279
_refine_ls_R_factor_all 0.0848
_refine_ls_R_factor_gt 0.0405
_refine_ls_shift/su_max 0.001
_refine_ls_shift/su_mean 0.000
_refine_ls_structure_factor_coef Fsqd
_refine_ls_weighting_details 'W=1/[\S^2^(FO^2^)+(0.0573P)^2^+7.8927P] WHERE P=(FO^2^+2FC^2^)/3'
_refine_ls_weighting_scheme calc
_refine_ls_wR_factor_gt 0.0997
_refine_ls_wR_factor_ref 0.1259
_reflns_number_gt 2166
_reflns_number_total 3099
_reflns_threshold_expression I>2\s(I)
_cod_data_source_file om5b00991_si_002.cif
_cod_data_source_block compound_27
_cod_original_sg_symbol_H-M 'P 21/c'
_cod_database_code 4088294

loop_
_space_group_symop_id
_space_group_symop_operation_xyz
1 x,y,z
2 -x,1/2+y,1/2-z
3 -x,-y,-z
4 x,1/2-y,1/2+z

loop_
_atom_site_aniso_label
_atom_site_aniso_U_11
_atom_site_aniso_U_22
_atom_site_aniso_U_33
_atom_site_aniso_U_23
_atom_site_aniso_U_13
_atom_site_aniso_U_12
Pt1 0.0164(2) 0.0174(2) 0.0196(2) -0.0010(2) 0.0032(2) 0.0053(2)
S1 0.0179(16) 0.0275(16) 0.0319(18) -0.0051(14) 0.0032(13) 0.0005(13)
O1 0.017(4) 0.023(5) 0.032(5) -0.003(4) -0.004(4) 0.005(4)
O2 0.021(4) 0.018(4) 0.031(4) -0.004(4) 0.004(3) -0.002(4)
O3 0.026(5) 0.037(6) 0.043(5) -0.007(4) -0.002(4) 0.008(4)
N1 0.024(5) 0.017(5) 0.015(5) 0.002(4) 0.000(4) 0.001(4)
C1 0.020(6) 0.021(7) 0.016(6) 0.004(5) 0.005(5) 0.012(5)
C2 0.027(6) 0.012(5) 0.024(6) 0.000(5) 0.014(5) -0.003(6)
C3 0.035(7) 0.019(7) 0.024(7) -0.011(5) 0.006(6) 0.005(6)
C4 0.027(7) 0.036(7) 0.019(6) 0.001(6) 0.004(5) 0.009(6)
C5 0.031(7) 0.026(7) 0.028(7) -0.004(6) -0.001(6) -0.007(6)
C6 0.012(5) 0.019(7) 0.014(5) 0.000(5) -0.002(4) 0.005(5)
C7 0.018(6) 0.018(6) 0.020(6) 0.000(5) 0.008(5) 0.001(5)
C8 0.028(7) 0.026(7) 0.026(6) -0.011(6) 0.009(5) -0.006(6)
C9 0.013(6) 0.032(7) 0.029(7) -0.004(6) -0.004(5) 0.007(5)
C10 0.016(7) 0.036(8) 0.056(9) 0.011(7) -0.001(6) 0.004(6)
C11 0.027(7) 0.042(9) 0.038(8) -0.008(6) -0.001(6) 0.011(6)
C12 0.035(8) 0.030(8) 0.035(8) -0.001(6) 0.006(6) 0.012(6)
C13 0.018(7) 0.044(9) 0.071(10) -0.014(8) 0.000(6) 0.003(7)
C14 0.032(7) 0.020(6) 0.030(7) 0.000(6) 0.009(5) 0.006(6)
C15 0.023(7) 0.025(7) 0.040(8) -0.002(6) 0.004(6) 0.012(6)
C16 0.035(7) 0.015(6) 0.024(6) 0.008(5) 0.016(6) 0.002(6)
C17 0.035(7) 0.029(7) 0.034(7) -0.014(6) 0.018(6) -0.008(6)

loop_
_atom_site_label
_atom_site_type_symbol
_atom_site_thermal_displace_type
_atom_site_fract_x
_atom_site_fract_y
_atom_site_fract_z
_atom_site_occupancy
_atom_site_U_iso_or_equiv
_atom_site_calc_flag
_atom_site_refinement_flags
Pt1 Pt Uani 0.60643(4) 0.62214(6) 0.37960(2) 1.000 0.0181(1) d .
S1 S Uani 0.8045(3) 0.9432(4) 0.45865(13) 1.000 0.0264(10) d .
O1 O Uani 0.8217(8) 0.5355(11) 0.3975(3) 1.000 0.026(3) d .
O2 O Uani 0.5370(8) 0.3871(10) 0.3358(3) 1.000 0.024(2) d .
O3 O Uani 0.0345(9) 0.6446(12) 0.2892(4) 1.000 0.037(3) d .
N1 N Uani 0.5354(10) 0.9668(13) 0.4192(4) 1.000 0.020(3) d .
C1 C Uani 0.6456(12) 0.8487(15) 0.4190(4) 1.000 0.019(4) d .
C2 C Uani 0.5738(12) 1.1247(15) 0.4517(4) 1.000 0.020(3) d .
C3 C Uani 0.4628(13) 1.2596(15) 0.4598(5) 1.000 0.026(4) d .
C4 C Uani 0.7173(13) 1.1349(17) 0.4757(5) 1.000 0.028(4) d .
C5 C Uani 0.7984(14) 1.2791(17) 0.5139(5) 1.000 0.030(4) d .
C6 C Uani 0.3948(11) 0.9017(14) 0.3861(4) 1.000 0.016(3) d .
C7 C Uani 0.4060(11) 0.7243(15) 0.3644(4) 1.000 0.018(3) d .
C8 C Uani 0.2803(13) 0.6469(16) 0.3330(5) 1.000 0.026(4) d .
C9 C Uani 0.1487(12) 0.7398(17) 0.3217(5) 1.000 0.026(4) d .
C10 C Uani -0.1035(12) 0.7303(18) 0.2779(6) 1.000 0.038(5) d .
C11 C Uani 0.1414(14) 0.9138(18) 0.3411(6) 1.000 0.037(5) d .
C12 C Uani 0.2681(14) 0.9964(18) 0.3745(5) 1.000 0.034(5) d .
C13 C Uani 1.0228(13) 0.3499(19) 0.3944(7) 1.000 0.047(5) d .
C14 C Uani 0.8612(13) 0.3918(16) 0.3766(5) 1.000 0.027(4) d .
C15 C Uani 0.7732(13) 0.2675(17) 0.3398(5) 1.000 0.030(4) d .
C16 C Uani 0.6219(13) 0.2678(15) 0.3226(5) 1.000 0.023(4) d .
C17 C Uani 0.5445(14) 0.1213(16) 0.2836(5) 1.000 0.031(4) d .
H3A H Uiso 0.42410 1.32750 0.42490 1.000 0.0400 c RU
H3B H Uiso 0.50780 1.34540 0.48980 1.000 0.0400 c RU
H3C H Uiso 0.38400 1.19400 0.47000 1.000 0.0400 c RU
H5A H Uiso 0.76750 1.40040 0.49830 1.000 0.0450 c RU
H5B H Uiso 0.90230 1.26420 0.51790 1.000 0.0450 c RU
H5C H Uiso 0.77870 1.26740 0.55080 1.000 0.0450 c RU
H8 H Uiso 0.28310 0.52660 0.31850 1.000 0.0320 c RU
H10A H Uiso -0.10180 0.84410 0.25700 1.000 0.0570 c RU
H10B H Uiso -0.12690 0.75840 0.31340 1.000 0.0570 c RU
H10C H Uiso -0.17700 0.64760 0.25570 1.000 0.0570 c RU
H11 H Uiso 0.05220 0.97850 0.33220 1.000 0.0450 c RU
H12 H Uiso 0.26480 1.11690 0.38870 1.000 0.0400 c RU
H13A H Uiso 1.07730 0.46010 0.39000 1.000 0.0690 c RU
H13B H Uiso 1.04470 0.25150 0.37080 1.000 0.0690 c RU
H13C H Uiso 1.05020 0.31110 0.43370 1.000 0.0690 c RU
H15 H Uiso 0.82100 0.17330 0.32500 1.000 0.0360 c RU
H17A H Uiso 0.51060 0.17150 0.24560 1.000 0.0470 c RU
H17B H Uiso 0.46160 0.07740 0.29620 1.000 0.0470 c RU
H17C H Uiso 0.61090 0.01910 0.28340 1.000 0.0470 c RU

loop_
_atom_type_symbol
_atom_type_description
_atom_type_scat_dispersion_real
_atom_type_scat_dispersion_imag
_atom_type_scat_source
C C 0.0033 0.0016 ' International Tables Vol C Tables 4.2.6.8 and 6.1.1.4'
H H 0.0000 0.0000 ' International Tables Vol C Tables 4.2.6.8 and 6.1.1.4'
N N 0.0061 0.0033 ' International Tables Vol C Tables 4.2.6.8 and 6.1.1.4'
O O 0.0106 0.0060 ' International Tables Vol C Tables 4.2.6.8 and 6.1.1.4'
Pt Pt -1.7033 8.3905 ' International Tables Vol C Tables 4.2.6.8 and 6.1.1.4'
S S 0.1246 0.1234 ' International Tables Vol C Tables 4.2.6.8 and 6.1.1.4'

loop_
_geom_angle_atom_site_label_1
_geom_angle_atom_site_label_2
_geom_angle_atom_site_label_3
_geom_angle
_geom_angle_publ_flag
O1 Pt1 O2 91.4(3) yes
O1 Pt1 C1 95.9(4) yes
O1 Pt1 C7 175.6(4) yes
O2 Pt1 C1 172.7(4) yes
O2 Pt1 C7 92.8(4) yes
C1 Pt1 C7 79.9(5) yes
C1 S1 C4 92.9(6) yes
Pt1 O1 C14 123.1(8) yes
Pt1 O2 C16 124.1(7) yes
C9 O3 C10 116.9(10) yes
C1 N1 C2 115.8(9) yes
C1 N1 C6 113.2(9) yes
C2 N1 C6 131.0(9) yes
Pt1 C1 S1 131.6(7) yes
Pt1 C1 N1 120.0(8) yes
S1 C1 N1 108.3(8) yes
N1 C2 C3 121.9(10) yes
N1 C2 C4 112.6(10) yes
C3 C2 C4 125.5(10) no
S1 C4 C2 110.4(9) yes
S1 C4 C5 121.2(10) yes
C2 C4 C5 128.4(11) no
N1 C6 C7 111.1(9) yes
N1 C6 C12 126.5(10) yes
C7 C6 C12 122.4(10) no
Pt1 C7 C6 115.7(8) yes
Pt1 C7 C8 127.6(8) yes
C6 C7 C8 116.7(10) no
C7 C8 C9 121.8(11) no
O3 C9 C8 114.5(11) yes
O3 C9 C11 125.0(11) yes
C8 C9 C11 120.5(12) no
C9 C11 C12 119.2(12) no
C6 C12 C11 119.3(12) no
O1 C14 C13 115.8(11) yes
O1 C14 C15 127.4(12) yes
C13 C14 C15 116.8(11) no
C14 C15 C16 126.6(11) no
O2 C16 C15 126.5(11) yes
O2 C16 C17 113.9(11) yes
C15 C16 C17 119.6(11) no
C2 C3 H3A 109.00 no
C2 C3 H3B 109.00 no
C2 C3 H3C 109.00 no
H3A C3 H3B 109.00 no
H3A C3 H3C 109.00 no
H3B C3 H3C 109.00 no
C4 C5 H5A 110.00 no
C4 C5 H5B 109.00 no
C4 C5 H5C 109.00 no
H5A C5 H5B 110.00 no
H5A C5 H5C 109.00 no
H5B C5 H5C 109.00 no
C7 C8 H8 119.00 no
C9 C8 H8 119.00 no
O3 C10 H10A 110.00 no
O3 C10 H10B 109.00 no
O3 C10 H10C 110.00 no
H10A C10 H10B 109.00 no
H10A C10 H10C 110.00 no
H10B C10 H10C 109.00 no
C9 C11 H11 120.00 no
C12 C11 H11 120.00 no
C6 C12 H12 120.00 no
C11 C12 H12 120.00 no
C14 C13 H13A 109.00 no
C14 C13 H13B 109.00 no
C14 C13 H13C 109.00 no
H13A C13 H13B 109.00 no
H13A C13 H13C 110.00 no
H13B C13 H13C 110.00 no
C14 C15 H15 117.00 no
C16 C15 H15 117.00 no
C16 C17 H17A 110.00 no
C16 C17 H17B 110.00 no
C16 C17 H17C 109.00 no
H17A C17 H17B 109.00 no
H17A C17 H17C 109.00 no
H17B C17 H17C 109.00 no

loop_
_geom_bond_atom_site_label_1
_geom_bond_atom_site_label_2
_geom_bond_distance
_geom_bond_publ_flag
Pt1 O1 2.090(8) yes
Pt1 O2 2.044(7) yes
Pt1 C1 1.905(11) yes
Pt1 C7 2.001(11) yes
S1 C1 1.724(11) yes
S1 C4 1.736(13) yes
O1 C14 1.269(14) yes
O2 C16 1.289(14) yes
O3 C9 1.366(15) yes
O3 C10 1.422(15) yes
N1 C1 1.363(15) yes
N1 C2 1.398(14) yes
N1 C6 1.461(14) yes
C2 C3 1.500(17) no
C2 C4 1.349(17) no
C4 C5 1.490(17) no
C6 C7 1.416(15) no
C6 C12 1.360(17) no
C7 C8 1.372(16) no
C8 C9 1.393(17) no
C9 C11 1.365(18) no
C11 C12 1.412(19) no
C13 C14 1.525(19) no
C14 C15 1.400(17) no
C15 C16 1.399(18) no
C16 C17 1.499(17) no
C3 H3A 0.9800 no
C3 H3B 0.9800 no
C3 H3C 0.9800 no
C5 H5A 0.9800 no
C5 H5B 0.9800 no
C5 H5C 0.9800 no
C8 H8 0.9500 no
C10 H10A 0.9800 no
C10 H10B 0.9800 no
C10 H10C 0.9800 no
C11 H11 0.9500 no
C12 H12 0.9500 no
C13 H13A 0.9800 no
C13 H13B 0.9800 no
C13 H13C 0.9800 no
C15 H15 0.9500 no
C17 H17A 0.9800 no
C17 H17B 0.9800 no
C17 H17C 0.9800 no

loop_
_geom_hbond_atom_site_label_D
_geom_hbond_atom_site_label_H
_geom_hbond_atom_site_label_A
_geom_hbond_distance_DH
_geom_hbond_distance_HA
_geom_hbond_distance_DA
_geom_hbond_angle_DHA
_geom_hbond_publ_flag
C8 H8 O2 0.9500 2.5700 3.090(15) 115.00 yes

loop_
_geom_torsion_atom_site_label_1
_geom_torsion_atom_site_label_2
_geom_torsion_atom_site_label_3
_geom_torsion_atom_site_label_4
_geom_torsion
_geom_torsion_publ_flag
O2 Pt1 O1 C14 6.8(9) no
C1 Pt1 O1 C14 -173.9(9) no
O1 Pt1 O2 C16 -9.5(8) no
C7 Pt1 O2 C16 169.5(9) no
O1 Pt1 C1 S1 -2.7(8) no
O1 Pt1 C1 N1 178.3(8) no
C7 Pt1 C1 S1 178.4(8) no
C7 Pt1 C1 N1 -0.6(8) no
O2 Pt1 C7 C6 -178.1(7) no
O2 Pt1 C7 C8 -2.0(10) no
C1 Pt1 C7 C6 2.8(8) no
C1 Pt1 C7 C8 178.9(11) no
C4 S1 C1 Pt1 -177.6(8) no
C4 S1 C1 N1 1.5(8) no
C1 S1 C4 C2 -0.2(9) no
C1 S1 C4 C5 177.4(10) no
Pt1 O1 C14 C13 180.0(8) no
Pt1 O1 C14 C15 -0.8(17) no
Pt1 O2 C16 C15 6.5(16) no
Pt1 O2 C16 C17 -171.7(7) no
C10 O3 C9 C8 177.9(11) no
C10 O3 C9 C11 -4.1(18) no
C2 N1 C1 Pt1 176.7(7) no
C2 N1 C1 S1 -2.5(11) no
C6 N1 C1 Pt1 -1.5(12) no
C6 N1 C1 S1 179.3(7) no
C1 N1 C2 C3 -174.9(10) no
C1 N1 C2 C4 2.5(14) no
C6 N1 C2 C3 2.9(17) no
C6 N1 C2 C4 -179.6(11) no
C1 N1 C6 C7 3.7(12) no
C1 N1 C6 C12 -173.8(11) no
C2 N1 C6 C7 -174.2(10) no
C2 N1 C6 C12 8.3(18) no
N1 C2 C4 S1 -1.2(12) no
N1 C2 C4 C5 -178.6(11) no
C3 C2 C4 S1 176.1(9) no
C3 C2 C4 C5 -1(2) no
N1 C6 C7 Pt1 -4.2(11) no
N1 C6 C7 C8 179.2(9) no
C12 C6 C7 Pt1 173.3(9) no
C12 C6 C7 C8 -3.2(16) no
N1 C6 C12 C11 179.2(11) no
C7 C6 C12 C11 2.1(17) no
Pt1 C7 C8 C9 -174.4(9) no
C6 C7 C8 C9 1.7(16) no
C7 C8 C9 O3 179.1(11) no
C7 C8 C9 C11 1.0(19) no
O3 C9 C11 C12 179.9(12) no
C8 C9 C11 C12 -2.2(19) no
C9 C11 C12 C6 0.7(19) no
O1 C14 C15 C16 -6(2) no
C13 C14 C15 C16 172.9(12) no
C14 C15 C16 O2 3(2) no
C14 C15 C16 C17 -178.8(12) no
